data_4037033
loop_
_publ_author_name
'Zhao, Yuan-Yuan'
'Zhao, Shuai'
'Xie, Ji-Kang'
'Hu, Xiu-Qin'
'Xu, Peng-Fei'

_publ_section_title
;
 Synthesis of Spirocyclic Oxindole Dihydrothiophenes by DBU-Catalyzed [3 +
 2] Annulation of Morita-Baylis-Hillman Carbonates with Isothiocyanates.
;
_journal_issue 21
_journal_name_full 'The Journal of organic chemistry'
_journal_page_first 10532
_journal_page_last 10537
_journal_paper_doi 10.1021/acs.joc.6b01315
_journal_volume 81
_journal_year 2016
_chemical_formula_moiety 'C21 H17 Br N2 O3 S'
_chemical_formula_sum 'C21 H17 Br N2 O3 S'
_chemical_formula_weight 457.34
_space_group_crystal_system triclinic
_space_group_IT_number 2
_space_group_name_Hall '-P 1'
_space_group_name_H-M_alt 'P -1'
_atom_sites_solution_hydrogens geom
_atom_sites_solution_primary direct
_atom_sites_solution_secondary difmap
_audit_creation_date 2015-05-29
_audit_creation_method
;
Olex2 1.2
(compiled 2014.11.28 svn.r3106 for OlexSys, GUI svn.r4959)
;
_cell_angle_alpha 81.304(9)
_cell_angle_beta 87.027(9)
_cell_angle_gamma 73.828(10)
_cell_formula_units_Z 4
_cell_length_a 10.5994(11)
_cell_length_b 11.0901(13)
_cell_length_c 18.718(2)
_cell_measurement_reflns_used 1120
_cell_measurement_temperature 293.64(10)
_cell_measurement_theta_max 19.5060
_cell_measurement_theta_min 3.8280
_cell_volume 2088.8(4)
_computing_cell_refinement
;
CrysAlisPro, Agilent Technologies,
Version 1.171.37.33 (release 27-03-2014 CrysAlis171 .NET)
(compiled Mar 27 2014,17:12:48)
;
_computing_data_collection
;
CrysAlisPro, Agilent Technologies,
Version 1.171.37.33 (release 27-03-2014 CrysAlis171 .NET)
(compiled Mar 27 2014,17:12:48)
;
_computing_data_reduction
;
CrysAlisPro, Agilent Technologies,
Version 1.171.37.33 (release 27-03-2014 CrysAlis171 .NET)
(compiled Mar 27 2014,17:12:48)
;
_computing_molecular_graphics 'Olex2 (Dolomanov et al., 2009)'
_computing_publication_material 'Olex2 (Dolomanov et al., 2009)'
_computing_structure_refinement 'ShelXL (Sheldrick, 2008)'
_computing_structure_solution 'ShelXS (Sheldrick, 2008)'
_diffrn_ambient_environment air
_diffrn_ambient_temperature 293.64(10)
_diffrn_detector 'CCD plate'
_diffrn_detector_area_resol_mean 16.0733
_diffrn_detector_type Eos
_diffrn_measured_fraction_theta_full 0.997
_diffrn_measured_fraction_theta_max 0.997
_diffrn_measurement_details
;
#__ type_ start__ end____ width___ exp.time_
  1 omega  -52.00  -13.00   1.5000    3.0000
omega____ theta____ kappa____ phi______ frames
    -      -17.1479   97.0000  122.0000 26

#__ type_ start__ end____ width___ exp.time_
  2 omega    7.00   91.00   1.5000    3.0000
omega____ theta____ kappa____ phi______ frames
    -       20.5854   38.0000   30.0000 56

#__ type_ start__ end____ width___ exp.time_
  3 omega    8.00   41.00   1.5000    3.0000
omega____ theta____ kappa____ phi______ frames
    -       20.5854  -57.0000 -120.0000 22

#__ type_ start__ end____ width___ exp.time_
  4 omega  -18.00   22.50   1.5000    3.0000
omega____ theta____ kappa____ phi______ frames
    -      -17.1479  -97.0000   14.0000 27

#__ type_ start__ end____ width___ exp.time_
  5 omega  -20.00   62.50   1.5000    3.0000
omega____ theta____ kappa____ phi______ frames
    -       20.5854  -99.0000 -150.0000 55

#__ type_ start__ end____ width___ exp.time_
  6 omega  -32.00   82.00   1.5000    3.0000
omega____ theta____ kappa____ phi______ frames
    -       20.5854    0.0000 -180.0000 76
;
_diffrn_measurement_device 'four-circle diffractometer'
_diffrn_measurement_device_type 'SuperNova, Dual, Cu at zero, Eos'
_diffrn_measurement_method '\w scans'
_diffrn_orient_matrix_UB_11 0.0259605000
_diffrn_orient_matrix_UB_12 -0.0588449000
_diffrn_orient_matrix_UB_13 -0.0131019000
_diffrn_orient_matrix_UB_21 0.0156093000
_diffrn_orient_matrix_UB_22 0.0323477000
_diffrn_orient_matrix_UB_23 -0.0334796000
_diffrn_orient_matrix_UB_31 0.0627511000
_diffrn_orient_matrix_UB_32 -0.0041872000
_diffrn_orient_matrix_UB_33 0.0133108000
_diffrn_radiation_monochromator mirror
_diffrn_radiation_probe x-ray
_diffrn_radiation_type MoK\a
_diffrn_radiation_wavelength 0.71073
_diffrn_reflns_av_R_equivalents 0.0829
_diffrn_reflns_av_unetI/netI 0.2008
_diffrn_reflns_limit_h_max 12
_diffrn_reflns_limit_h_min -13
_diffrn_reflns_limit_k_max 13
_diffrn_reflns_limit_k_min -13
_diffrn_reflns_limit_l_max 23
_diffrn_reflns_limit_l_min -15
_diffrn_reflns_number 14397
_diffrn_reflns_theta_full 25.50
_diffrn_reflns_theta_max 26.02
_diffrn_reflns_theta_min 3.30
_diffrn_source 'SuperNova (Mo) X-ray Source'
_exptl_absorpt_coefficient_mu 2.091
_exptl_absorpt_correction_T_max 1.00000
_exptl_absorpt_correction_T_min 0.83041
_exptl_absorpt_correction_type multi-scan
_exptl_absorpt_process_details
;
CrysAlisPro, Agilent Technologies,
Version 1.171.37.33 (release 27-03-2014 CrysAlis171 .NET)
(compiled Mar 27 2014,17:12:48)
Empirical absorption correction using spherical harmonics,
 implemented in SCALE3 ABSPACK scaling algorithm.
;
_exptl_crystal_colour 'clear light colourless'
_exptl_crystal_colour_lustre clear
_exptl_crystal_colour_modifier light
_exptl_crystal_colour_primary colourless
_exptl_crystal_density_diffrn 1.454
_exptl_crystal_density_method 'not measured'
_exptl_crystal_description block
_exptl_crystal_F_000 928
_exptl_crystal_size_max 0.33
_exptl_crystal_size_mid 0.31
_exptl_crystal_size_min 0.25
_refine_diff_density_max 0.362
_refine_diff_density_min -0.451
_refine_diff_density_rms 0.070
_refine_ls_extinction_method none
_refine_ls_goodness_of_fit_ref 0.947
_refine_ls_hydrogen_treatment constr
_refine_ls_matrix_type full
_refine_ls_number_parameters 509
_refine_ls_number_reflns 8188
_refine_ls_number_restraints 0
_refine_ls_restrained_S_all 0.947
_refine_ls_R_factor_all 0.2332
_refine_ls_R_factor_gt 0.0675
_refine_ls_shift/su_max 0.001
_refine_ls_shift/su_mean 0.000
_refine_ls_structure_factor_coef Fsqd
_refine_ls_weighting_details 'calc w=1/[\s^2^(Fo^2^)+(0.0130P)^2^+0.0000P] where P=(Fo^2^+2Fc^2^)/3'
_refine_ls_weighting_scheme calc
_refine_ls_wR_factor_gt 0.0835
_refine_ls_wR_factor_ref 0.1310
_reflns_number_gt 2770
_reflns_number_total 8188
_reflns_threshold_expression >2sigma(I)
_cod_data_source_file jo6b01315_si_002.cif
_cod_data_source_block zhangyy0528
_cod_database_code 4037033
_reflns_odcompleteness_completeness 99.73
_reflns_odcompleteness_iscentric 1
_reflns_odcompleteness_theta 26.32
_olex2_refinement_description
;
1. Fixed Uiso
 At 1.2 times of:
  All C(H) groups, All C(H,H) groups
 At 1.5 times of:
  All C(H,H,H) groups
2.a Secondary CH2 refined with riding coordinates:
 C9(H9A,H9B), C36(H36A,H36B)
2.b Aromatic/amide H refined with riding coordinates:
 C2(H2), C3(H3), C5(H5), C12(H12), C17(H17), C18(H18), C19(H19), C20(H20),
 C21(H21), C23(H23), C24(H24), C26(H26), C32(H32), C39(H39), C40(H40), C41(H41),
  C42(H42), C43(H43)
2.c Idealised Me refined as rotating group:
 C10(H10A,H10B,H10C), C15(H15A,H15B,H15C), C35(H35A,H35B,H35C), C37(H37A,H37B,
 H37C)
;
_olex2_date_sample_data_collection 2015-05-29
_olex2_submission_special_instructions 'No special instructions were received'

loop_
_space_group_symop_id
_space_group_symop_operation_xyz
1 'x, y, z'
2 '-x, -y, -z'

loop_
_atom_site_label
_atom_site_type_symbol
_atom_site_fract_x
_atom_site_fract_y
_atom_site_fract_z
_atom_site_U_iso_or_equiv
_atom_site_adp_type
_atom_site_occupancy
_atom_site_calc_flag
_atom_site_refinement_flags_posn
Br1 Br 0.48508(7) -0.04006(10) 0.11173(5) 0.1046(4) Uani 1 d .
S1 S 0.81816(18) 0.40117(19) 0.17053(10) 0.0620(6) Uani 1 d .
O1 O 1.1340(4) 0.1245(4) 0.1456(2) 0.0583(14) Uani 1 d .
O2 O 0.8870(5) 0.0842(5) 0.3538(3) 0.0792(16) Uani 1 d .
O3 O 0.9759(5) -0.0512(5) 0.2741(3) 0.0708(16) Uani 1 d .
N1 N 1.0452(5) -0.0156(6) 0.1008(3) 0.0476(15) Uani 1 d .
N2 N 0.8382(5) 0.3040(6) 0.0440(3) 0.0528(16) Uani 1 d .
C1 C 0.9194(6) -0.0349(7) 0.1005(3) 0.0451(18) Uani 1 d .
C2 C 0.8883(6) -0.1322(7) 0.0727(3) 0.057(2) Uani 1 d .
H2 H 0.9515 -0.1946 0.0526 0.068 Uiso 1 calc R
C3 C 0.7549(7) -0.1301(7) 0.0771(4) 0.067(2) Uani 1 d .
H3 H 0.7284 -0.1935 0.0600 0.080 Uiso 1 calc R
C4 C 0.6652(7) -0.0381(7) 0.1056(4) 0.058(2) Uani 1 d .
C5 C 0.6964(6) 0.0608(6) 0.1332(3) 0.0453(18) Uani 1 d .
H5 H 0.6327 0.1238 0.1526 0.054 Uiso 1 calc R
C6 C 0.8271(6) 0.0591(6) 0.1298(3) 0.0391(17) Uani 1 d .
C7 C 0.8951(6) 0.1502(6) 0.1529(3) 0.0399(17) Uani 1 d .
C8 C 1.0406(7) 0.0880(6) 0.1335(3) 0.0436(18) Uani 1 d .
C9 C 1.1668(6) -0.1040(7) 0.0836(4) 0.059(2) Uani 1 d .
H9A H 1.2336 -0.0590 0.0731 0.071 Uiso 1 calc R
H9B H 1.1550 -0.1379 0.0404 0.071 Uiso 1 calc R
C10 C 1.2142(6) -0.2117(8) 0.1431(4) 0.092(3) Uani 1 d .
H10A H 1.2873 -0.2738 0.1259 0.138 Uiso 1 calc GR
H10B H 1.1445 -0.2499 0.1582 0.138 Uiso 1 calc GR
H10C H 1.2412 -0.1806 0.1832 0.138 Uiso 1 calc GR
C11 C 0.8833(6) 0.1643(7) 0.2325(4) 0.0469(19) Uani 1 d .
C12 C 0.8487(6) 0.2838(7) 0.2451(4) 0.053(2) Uani 1 d .
H12 H 0.8411 0.3037 0.2919 0.064 Uiso 1 calc R
C13 C 0.8499(6) 0.2838(6) 0.1111(4) 0.0432(18) Uani 1 d .
C14 C 0.9220(8) 0.0515(9) 0.2878(5) 0.062(2) Uani 1 d .
C15 C 0.9295(8) -0.0198(9) 0.4121(4) 0.122(4) Uani 1 d .
H15A H 0.8972 -0.0894 0.4042 0.183 Uiso 1 calc GR
H15B H 0.8958 0.0077 0.4572 0.183 Uiso 1 calc GR
H15C H 1.0238 -0.0465 0.4133 0.183 Uiso 1 calc GR
C16 C 0.7888(7) 0.4326(7) 0.0089(4) 0.0492(19) Uani 1 d .
C17 C 0.6652(8) 0.5054(8) 0.0219(4) 0.072(3) Uani 1 d .
H17 H 0.6110 0.4725 0.0553 0.087 Uiso 1 calc R
C18 C 0.6191(8) 0.6289(9) -0.0146(5) 0.077(3) Uani 1 d .
H18 H 0.5354 0.6786 -0.0049 0.093 Uiso 1 calc R
C19 C 0.6999(10) 0.6765(8) -0.0652(5) 0.080(3) Uani 1 d .
H19 H 0.6705 0.7579 -0.0904 0.096 Uiso 1 calc R
C20 C 0.8211(9) 0.6032(9) -0.0774(4) 0.078(3) Uani 1 d .
H20 H 0.8751 0.6370 -0.1105 0.093 Uiso 1 calc R
C21 C 0.8696(7) 0.4803(7) -0.0434(4) 0.061(2) Uani 1 d .
H21 H 0.9525 0.4309 -0.0547 0.073 Uiso 1 calc R
Br2 Br 0.45866(8) 0.37822(10) 0.21072(5) 0.0955(4) Uani 1 d .
S2 S 0.6356(2) 0.8927(2) 0.30084(14) 0.0937(8) Uani 1 d .
O4 O 0.7857(5) 0.6571(5) 0.4763(3) 0.0813(17) Uani 1 d .
O5 O 0.9297(4) 0.4563(5) 0.3483(3) 0.0688(15) Uani 1 d .
O6 O 1.0036(5) 0.5924(5) 0.2671(3) 0.0873(18) Uani 1 d .
N3 N 0.6888(5) 0.4974(6) 0.4690(3) 0.0588(17) Uani 1 d .
N4 N 0.4750(6) 0.7927(6) 0.3931(3) 0.0600(17) Uani 1 d .
C22 C 0.6317(6) 0.4578(7) 0.4147(4) 0.0514(19) Uani 1 d .
C23 C 0.5882(7) 0.3482(8) 0.4197(5) 0.075(3) Uani 1 d .
H23 H 0.5961 0.2908 0.4620 0.090 Uiso 1 calc R
C24 C 0.5329(7) 0.3307(8) 0.3580(5) 0.080(3) Uani 1 d .
H24 H 0.4987 0.2617 0.3595 0.096 Uiso 1 calc R
C25 C 0.5274(6) 0.4122(9) 0.2951(4) 0.064(2) Uani 1 d .
C26 C 0.5702(6) 0.5209(7) 0.2915(4) 0.055(2) Uani 1 d .
H26 H 0.5613 0.5788 0.2493 0.066 Uiso 1 calc R
C27 C 0.6255(6) 0.5400(7) 0.3515(4) 0.0471(18) Uani 1 d .
C29 C 0.7279(6) 0.6046(8) 0.4440(4) 0.056(2) Uani 1 d .
C30 C 0.6817(6) 0.6454(7) 0.3643(4) 0.0459(18) Uani 1 d .
C31 C 0.5816(7) 0.7728(7) 0.3588(4) 0.055(2) Uani 1 d .
C32 C 0.7804(7) 0.7810(8) 0.2832(4) 0.070(2) Uani 1 d .
H32 H 0.8443 0.8025 0.2519 0.084 Uiso 1 calc R
C33 C 0.7956(7) 0.6638(7) 0.3162(4) 0.055(2) Uani 1 d .
C34 C 0.9156(8) 0.5589(8) 0.3141(4) 0.059(2) Uani 1 d .
C35 C 1.1276(7) 0.4971(8) 0.2644(4) 0.105(3) Uani 1 d .
H35A H 1.1846 0.5288 0.2296 0.157 Uiso 1 calc GR
H35B H 1.1132 0.4220 0.2507 0.157 Uiso 1 calc GR
H35C H 1.1676 0.4771 0.3111 0.157 Uiso 1 calc GR
C36 C 0.7235(8) 0.4279(8) 0.5419(4) 0.082(3) Uani 1 d .
H36A H 0.6579 0.3839 0.5586 0.099 Uiso 1 calc R
H36B H 0.7223 0.4881 0.5747 0.099 Uiso 1 calc R
C37 C 0.8555(8) 0.3341(9) 0.5441(5) 0.133(4) Uani 1 d .
H37A H 0.8568 0.2732 0.5124 0.200 Uiso 1 calc GR
H37B H 0.8735 0.2913 0.5925 0.200 Uiso 1 calc GR
H37C H 0.9212 0.3773 0.5286 0.200 Uiso 1 calc GR
C38 C 0.3861(7) 0.9161(7) 0.3874(4) 0.051(2) Uani 1 d .
C39 C 0.3189(8) 0.9726(8) 0.3246(4) 0.075(2) Uani 1 d .
H39 H 0.3306 0.9302 0.2845 0.090 Uiso 1 calc R
C40 C 0.2338(8) 1.0929(10) 0.3218(6) 0.093(3) Uani 1 d .
H40 H 0.1890 1.1313 0.2792 0.111 Uiso 1 calc R
C41 C 0.2141(8) 1.1561(9) 0.3799(6) 0.090(3) Uani 1 d .
H41 H 0.1550 1.2362 0.3778 0.109 Uiso 1 calc R
C42 C 0.2831(9) 1.0996(9) 0.4420(5) 0.090(3) Uani 1 d .
H42 H 0.2724 1.1426 0.4818 0.108 Uiso 1 calc R
C43 C 0.3681(7) 0.9795(8) 0.4454(4) 0.069(2) Uani 1 d .
H43 H 0.4134 0.9416 0.4879 0.083 Uiso 1 calc R

loop_
_atom_site_aniso_label
_atom_site_aniso_U_11
_atom_site_aniso_U_22
_atom_site_aniso_U_33
_atom_site_aniso_U_23
_atom_site_aniso_U_13
_atom_site_aniso_U_12
Br1 0.0609(6) 0.1055(9) 0.1609(9) -0.0177(8) -0.0120(6) -0.0437(6)
S1 0.0814(14) 0.0394(13) 0.0648(13) -0.0156(12) -0.0016(11) -0.0113(11)
O1 0.053(3) 0.048(3) 0.081(3) -0.013(3) -0.004(2) -0.023(3)
O2 0.117(4) 0.062(4) 0.048(3) -0.010(3) -0.001(3) -0.006(4)
O3 0.099(4) 0.048(4) 0.067(4) -0.005(4) 0.000(3) -0.024(4)
N1 0.045(4) 0.046(4) 0.053(4) -0.018(3) 0.010(3) -0.011(3)
N2 0.060(4) 0.040(4) 0.060(4) -0.013(4) -0.008(3) -0.013(3)
C1 0.042(4) 0.033(5) 0.061(5) -0.009(4) 0.000(4) -0.010(4)
C2 0.057(5) 0.046(5) 0.072(5) -0.015(4) 0.005(4) -0.017(4)
C3 0.071(6) 0.054(6) 0.088(6) -0.026(5) -0.004(5) -0.029(5)
C4 0.056(5) 0.046(5) 0.081(6) -0.005(5) -0.009(4) -0.030(5)
C5 0.052(4) 0.033(4) 0.049(4) -0.005(4) 0.001(3) -0.009(4)
C6 0.039(4) 0.031(4) 0.048(4) -0.003(4) -0.004(3) -0.010(4)
C7 0.051(4) 0.033(4) 0.041(4) -0.009(4) 0.001(3) -0.017(4)
C8 0.054(5) 0.031(5) 0.043(4) -0.004(4) 0.003(4) -0.009(4)
C9 0.052(5) 0.055(6) 0.077(6) -0.038(5) 0.004(4) -0.009(4)
C10 0.068(6) 0.070(7) 0.123(7) -0.003(6) -0.025(5) 0.003(5)
C11 0.046(4) 0.040(5) 0.057(5) -0.008(5) 0.000(4) -0.015(4)
C12 0.056(5) 0.055(6) 0.047(5) -0.011(5) -0.004(3) -0.011(4)
C13 0.049(4) 0.026(4) 0.058(5) -0.014(4) 0.000(4) -0.011(4)
C14 0.078(6) 0.056(7) 0.060(6) -0.010(6) -0.015(5) -0.030(6)
C15 0.179(9) 0.111(9) 0.052(6) 0.031(7) -0.013(6) -0.018(8)
C16 0.062(5) 0.030(5) 0.055(5) -0.003(4) -0.010(4) -0.012(4)
C17 0.060(6) 0.063(7) 0.088(6) 0.007(6) -0.015(5) -0.014(5)
C18 0.072(6) 0.066(7) 0.091(7) -0.016(6) -0.018(5) -0.008(6)
C19 0.110(8) 0.041(6) 0.090(7) 0.014(6) -0.050(6) -0.025(6)
C20 0.106(7) 0.050(6) 0.082(6) 0.011(6) -0.024(6) -0.037(6)
C21 0.069(5) 0.050(6) 0.066(5) -0.008(5) -0.007(4) -0.020(5)
Br2 0.0659(6) 0.1176(9) 0.1200(8) -0.0664(7) 0.0018(5) -0.0277(6)
S2 0.0733(15) 0.0429(15) 0.149(2) 0.0123(16) 0.0232(14) -0.0085(13)
O4 0.088(4) 0.064(4) 0.098(4) -0.033(4) -0.024(3) -0.016(3)
O5 0.068(3) 0.048(4) 0.086(4) -0.013(3) 0.008(3) -0.010(3)
O6 0.058(3) 0.067(4) 0.122(5) -0.004(4) 0.027(3) -0.003(3)
N3 0.070(4) 0.051(5) 0.052(4) -0.008(4) -0.002(3) -0.011(4)
N4 0.061(4) 0.037(4) 0.072(5) -0.013(4) 0.003(4) 0.005(4)
C22 0.054(5) 0.035(5) 0.063(6) -0.010(5) 0.008(4) -0.007(4)
C23 0.079(6) 0.063(7) 0.087(7) -0.004(6) 0.010(5) -0.031(5)
C24 0.072(6) 0.072(7) 0.113(8) -0.026(7) 0.018(6) -0.041(5)
C25 0.054(5) 0.075(7) 0.068(6) -0.032(5) 0.011(4) -0.017(5)
C26 0.048(4) 0.044(5) 0.068(5) -0.013(4) 0.001(4) -0.002(4)
C27 0.041(4) 0.038(5) 0.061(5) -0.012(4) 0.007(4) -0.007(4)
C29 0.045(5) 0.049(6) 0.069(6) -0.010(5) 0.009(4) -0.004(4)
C30 0.049(4) 0.033(5) 0.052(5) -0.006(4) 0.001(4) -0.006(4)
C31 0.055(5) 0.043(5) 0.069(5) -0.014(5) -0.013(4) -0.011(4)
C32 0.058(5) 0.060(6) 0.088(6) -0.013(6) 0.006(4) -0.009(5)
C33 0.052(5) 0.035(5) 0.077(6) -0.006(5) -0.006(4) -0.012(4)
C34 0.066(6) 0.043(6) 0.068(6) -0.011(5) -0.001(5) -0.016(5)
C35 0.050(5) 0.096(8) 0.141(8) -0.007(7) 0.023(5) 0.014(5)
C36 0.106(7) 0.078(7) 0.053(6) -0.001(5) 0.000(5) -0.015(6)
C37 0.118(8) 0.091(9) 0.141(9) 0.008(8) -0.029(7) 0.045(7)
C38 0.056(5) 0.039(5) 0.058(5) -0.001(5) -0.002(4) -0.016(4)
C39 0.092(7) 0.058(7) 0.070(6) -0.022(6) -0.018(5) -0.002(5)
C40 0.073(7) 0.078(8) 0.111(9) -0.002(7) -0.025(6) 0.004(6)
C41 0.063(6) 0.049(7) 0.139(10) -0.011(7) 0.023(6) 0.011(5)
C42 0.114(8) 0.058(7) 0.097(8) -0.034(6) 0.006(6) -0.013(6)
C43 0.086(6) 0.049(6) 0.067(6) -0.016(5) -0.014(5) -0.001(5)

loop_
_atom_type_symbol
_atom_type_description
_atom_type_scat_dispersion_real
_atom_type_scat_dispersion_imag
_atom_type_scat_source
C C 0.0033 0.0016 'International Tables Vol C Tables 4.2.6.8 and 6.1.1.4'
H H 0.0000 0.0000 'International Tables Vol C Tables 4.2.6.8 and 6.1.1.4'
Br Br -0.2901 2.4595 'International Tables Vol C Tables 4.2.6.8 and 6.1.1.4'
N N 0.0061 0.0033 'International Tables Vol C Tables 4.2.6.8 and 6.1.1.4'
O O 0.0106 0.0060 'International Tables Vol C Tables 4.2.6.8 and 6.1.1.4'
S S 0.1246 0.1234 'International Tables Vol C Tables 4.2.6.8 and 6.1.1.4'

loop_
_geom_angle_atom_site_label_1
_geom_angle_atom_site_label_2
_geom_angle_atom_site_label_3
_geom_angle
C12 S1 C13 90.7(3)
C14 O2 C15 113.5(7)
C1 N1 C9 125.8(6)
C8 N1 C1 110.4(6)
C8 N1 C9 122.7(5)
C13 N2 C16 119.1(6)
C2 C1 N1 126.0(7)
C6 C1 N1 110.9(6)
C6 C1 C2 123.1(6)
C1 C2 H2 122.2
C1 C2 C3 115.6(7)
C3 C2 H2 122.2
C2 C3 H3 119.4
C4 C3 C2 121.2(7)
C4 C3 H3 119.4
C3 C4 Br1 119.8(5)
C3 C4 C5 123.3(6)
C5 C4 Br1 116.9(6)
C4 C5 H5 122.0
C6 C5 C4 116.1(7)
C6 C5 H5 122.0
C1 C6 C7 108.7(5)
C5 C6 C1 120.8(6)
C5 C6 C7 130.5(6)
C6 C7 C8 101.6(5)
C6 C7 C11 115.8(5)
C6 C7 C13 113.2(5)
C11 C7 C8 109.7(5)
C11 C7 C13 106.7(6)
C13 C7 C8 109.8(5)
O1 C8 N1 125.9(7)
O1 C8 C7 125.8(6)
N1 C8 C7 108.2(5)
N1 C9 H9A 108.9
N1 C9 H9B 108.9
N1 C9 C10 113.3(6)
H9A C9 H9B 107.7
C10 C9 H9A 108.9
C10 C9 H9B 108.9
C9 C10 H10A 109.5
C9 C10 H10B 109.5
C9 C10 H10C 109.5
H10A C10 H10B 109.5
H10A C10 H10C 109.5
H10B C10 H10C 109.5
C12 C11 C7 114.0(7)
C12 C11 C14 125.6(7)
C14 C11 C7 120.2(7)
S1 C12 H12 121.4
C11 C12 S1 117.2(6)
C11 C12 H12 121.4
N2 C13 S1 126.4(6)
N2 C13 C7 122.5(6)
C7 C13 S1 111.2(5)
O2 C14 C11 109.8(8)
O3 C14 O2 126.7(8)
O3 C14 C11 123.5(8)
O2 C15 H15A 109.5
O2 C15 H15B 109.5
O2 C15 H15C 109.5
H15A C15 H15B 109.5
H15A C15 H15C 109.5
H15B C15 H15C 109.5
C17 C16 N2 122.2(7)
C17 C16 C21 119.9(7)
C21 C16 N2 117.8(7)
C16 C17 H17 119.6
C16 C17 C18 120.7(8)
C18 C17 H17 119.6
C17 C18 H18 120.4
C19 C18 C17 119.2(8)
C19 C18 H18 120.4
C18 C19 H19 120.4
C20 C19 C18 119.1(8)
C20 C19 H19 120.4
C19 C20 H20 118.3
C19 C20 C21 123.5(8)
C21 C20 H20 118.3
C16 C21 H21 121.2
C20 C21 C16 117.5(8)
C20 C21 H21 121.2
C32 S2 C31 90.0(4)
C34 O6 C35 114.9(6)
C22 N3 C36 126.5(6)
C29 N3 C22 111.6(6)
C29 N3 C36 121.3(6)
C31 N4 C38 120.9(7)
N3 C22 C23 127.2(7)
C27 C22 N3 110.6(6)
C27 C22 C23 122.2(7)
C22 C23 H23 121.9
C24 C23 C22 116.1(7)
C24 C23 H23 121.9
C23 C24 H24 119.2
C25 C24 C23 121.6(7)
C25 C24 H24 119.2
C24 C25 Br2 119.7(7)
C24 C25 C26 121.2(7)
C26 C25 Br2 119.2(7)
C25 C26 H26 120.9
C27 C26 C25 118.2(7)
C27 C26 H26 120.9
C22 C27 C30 108.7(6)
C26 C27 C22 120.5(6)
C26 C27 C30 130.7(7)
O4 C29 N3 127.5(7)
O4 C29 C30 126.1(7)
N3 C29 C30 106.4(6)
C27 C30 C29 102.4(6)
C27 C30 C31 113.4(5)
C27 C30 C33 116.3(6)
C31 C30 C29 108.6(6)
C31 C30 C33 106.3(6)
C33 C30 C29 109.7(5)
N4 C31 S2 124.1(6)
N4 C31 C30 123.5(7)
C30 C31 S2 112.3(5)
S2 C32 H32 121.5
C33 C32 S2 116.9(6)
C33 C32 H32 121.5
C32 C33 C30 114.5(7)
C32 C33 C34 125.2(7)
C34 C33 C30 120.1(7)
O5 C34 O6 125.0(8)
O5 C34 C33 123.8(8)
O6 C34 C33 111.2(7)
O6 C35 H35A 109.5
O6 C35 H35B 109.5
O6 C35 H35C 109.5
H35A C35 H35B 109.5
H35A C35 H35C 109.5
H35B C35 H35C 109.5
N3 C36 H36A 109.1
N3 C36 H36B 109.1
N3 C36 C37 112.7(6)
H36A C36 H36B 107.8
C37 C36 H36A 109.1
C37 C36 H36B 109.1
C36 C37 H37A 109.5
C36 C37 H37B 109.5
C36 C37 H37C 109.5
H37A C37 H37B 109.5
H37A C37 H37C 109.5
H37B C37 H37C 109.5
C39 C38 N4 121.6(8)
C43 C38 N4 118.8(7)
C43 C38 C39 119.6(8)
C38 C39 H39 120.3
C38 C39 C40 119.4(8)
C40 C39 H39 120.3
C39 C40 H40 119.3
C41 C40 C39 121.3(9)
C41 C40 H40 119.3
C40 C41 H41 120.6
C40 C41 C42 118.8(9)
C42 C41 H41 120.6
C41 C42 H42 119.9
C41 C42 C43 120.3(9)
C43 C42 H42 119.9
C38 C43 C42 120.6(8)
C38 C43 H43 119.7
C42 C43 H43 119.7

loop_
_geom_bond_atom_site_label_1
_geom_bond_atom_site_label_2
_geom_bond_distance
Br1 C4 1.912(6)
S1 C12 1.735(6)
S1 C13 1.790(7)
O1 C8 1.213(6)
O2 C14 1.346(9)
O2 C15 1.450(7)
O3 C14 1.182(9)
N1 C1 1.409(7)
N1 C8 1.369(8)
N1 C9 1.440(7)
N2 C13 1.248(7)
N2 C16 1.441(8)
C1 C2 1.388(8)
C1 C6 1.377(8)
C2 H2 0.9300
C2 C3 1.406(8)
C3 H3 0.9300
C3 C4 1.342(9)
C4 C5 1.404(8)
C5 H5 0.9300
C5 C6 1.378(7)
C6 C7 1.515(7)
C7 C8 1.553(8)
C7 C11 1.517(8)
C7 C13 1.526(8)
C9 H9A 0.9700
C9 H9B 0.9700
C9 C10 1.496(8)
C10 H10A 0.9600
C10 H10B 0.9600
C10 H10C 0.9600
C11 C12 1.326(9)
C11 C14 1.474(9)
C12 H12 0.9300
C15 H15A 0.9600
C15 H15B 0.9600
C15 H15C 0.9600
C16 C17 1.366(9)
C16 C21 1.407(8)
C17 H17 0.9300
C17 C18 1.400(9)
C18 H18 0.9300
C18 C19 1.387(9)
C19 H19 0.9300
C19 C20 1.344(10)
C20 H20 0.9300
C20 C21 1.381(9)
C21 H21 0.9300
Br2 C25 1.902(7)
S2 C31 1.788(7)
S2 C32 1.736(8)
O4 C29 1.193(7)
O5 C34 1.192(8)
O6 C34 1.339(8)
O6 C35 1.443(8)
N3 C22 1.393(7)
N3 C29 1.375(8)
N3 C36 1.471(7)
N4 C31 1.252(8)
N4 C38 1.422(8)
C22 C23 1.404(9)
C22 C27 1.372(8)
C23 H23 0.9300
C23 C24 1.384(9)
C24 H24 0.9300
C24 C25 1.366(9)
C25 C26 1.392(9)
C26 H26 0.9300
C26 C27 1.365(8)
C27 C30 1.505(8)
C29 C30 1.555(9)
C30 C31 1.504(9)
C30 C33 1.509(8)
C32 H32 0.9300
C32 C33 1.322(8)
C33 C34 1.469(10)
C35 H35A 0.9600
C35 H35B 0.9600
C35 H35C 0.9600
C36 H36A 0.9700
C36 H36B 0.9700
C36 C37 1.491(9)
C37 H37A 0.9600
C37 H37B 0.9600
C37 H37C 0.9600
C38 C39 1.377(8)
C38 C43 1.359(9)
C39 H39 0.9300
C39 C40 1.381(11)
C40 H40 0.9300
C40 C41 1.359(11)
C41 H41 0.9300
C41 C42 1.375(10)
C42 H42 0.9300
C42 C43 1.379(10)
C43 H43 0.9300

loop_
_geom_torsion_atom_site_label_1
_geom_torsion_atom_site_label_2
_geom_torsion_atom_site_label_3
_geom_torsion_atom_site_label_4
_geom_torsion
Br1 C4 C5 C6 178.6(4)
N1 C1 C2 C3 -178.6(6)
N1 C1 C6 C5 178.3(5)
N1 C1 C6 C7 -0.5(7)
N2 C16 C17 C18 -178.4(6)
N2 C16 C21 C20 179.4(6)
C1 N1 C8 O1 175.7(6)
C1 N1 C8 C7 -4.0(7)
C1 N1 C9 C10 -76.4(8)
C1 C2 C3 C4 0.9(10)
C1 C6 C7 C8 -1.7(6)
C1 C6 C7 C11 -120.4(6)
C1 C6 C7 C13 115.9(6)
C2 C1 C6 C5 0.2(10)
C2 C1 C6 C7 -178.7(6)
C2 C3 C4 Br1 -179.1(5)
C2 C3 C4 C5 -0.5(12)
C3 C4 C5 C6 -0.1(10)
C4 C5 C6 C1 0.3(9)
C4 C5 C6 C7 178.9(6)
C5 C6 C7 C8 179.6(6)
C5 C6 C7 C11 60.9(9)
C5 C6 C7 C13 -62.8(9)
C6 C1 C2 C3 -0.7(10)
C6 C7 C8 O1 -176.2(6)
C6 C7 C8 N1 3.4(6)
C6 C7 C11 C12 -132.0(6)
C6 C7 C11 C14 54.1(8)
C6 C7 C13 S1 134.3(5)
C6 C7 C13 N2 -45.8(8)
C7 C11 C12 S1 2.0(8)
C7 C11 C14 O2 -171.7(5)
C7 C11 C14 O3 8.3(11)
C8 N1 C1 C2 -179.0(6)
C8 N1 C1 C6 2.9(7)
C8 N1 C9 C10 90.2(7)
C8 C7 C11 C12 113.8(7)
C8 C7 C11 C14 -60.1(7)
C8 C7 C13 S1 -112.9(5)
C8 C7 C13 N2 66.9(7)
C9 N1 C1 C2 -11.0(10)
C9 N1 C1 C6 170.9(6)
C9 N1 C8 O1 7.3(10)
C9 N1 C8 C7 -172.4(5)
C11 C7 C8 O1 -53.2(8)
C11 C7 C8 N1 126.4(6)
C11 C7 C13 S1 5.8(6)
C11 C7 C13 N2 -174.3(5)
C12 S1 C13 N2 175.8(6)
C12 S1 C13 C7 -4.3(4)
C12 C11 C14 O2 15.1(10)
C12 C11 C14 O3 -164.9(8)
C13 S1 C12 C11 1.4(5)
C13 N2 C16 C17 -62.8(8)
C13 N2 C16 C21 120.9(7)
C13 C7 C8 O1 63.7(7)
C13 C7 C8 N1 -116.7(6)
C13 C7 C11 C12 -5.0(7)
C13 C7 C11 C14 -178.9(5)
C14 C11 C12 S1 175.6(5)
C15 O2 C14 O3 4.0(11)
C15 O2 C14 C11 -176.0(5)
C16 N2 C13 S1 -3.2(9)
C16 N2 C13 C7 177.0(5)
C16 C17 C18 C19 1.1(11)
C17 C16 C21 C20 3.0(10)
C17 C18 C19 C20 -0.8(11)
C18 C19 C20 C21 1.8(12)
C19 C20 C21 C16 -2.9(11)
C21 C16 C17 C18 -2.2(11)
Br2 C25 C26 C27 -176.6(5)
S2 C32 C33 C30 0.6(8)
S2 C32 C33 C34 -173.6(6)
O4 C29 C30 C27 175.6(7)
O4 C29 C30 C31 -64.2(9)
O4 C29 C30 C33 51.6(10)
N3 C22 C23 C24 179.1(7)
N3 C22 C27 C26 -178.5(6)
N3 C22 C27 C30 -0.8(8)
N3 C29 C30 C27 -4.4(7)
N3 C29 C30 C31 115.8(6)
N3 C29 C30 C33 -128.4(6)
N4 C38 C39 C40 -179.9(7)
N4 C38 C43 C42 179.7(7)
C22 N3 C29 O4 -175.8(7)
C22 N3 C29 C30 4.3(7)
C22 N3 C36 C37 85.1(9)
C22 C23 C24 C25 3.2(12)
C22 C27 C30 C29 3.1(7)
C22 C27 C30 C31 -113.6(7)
C22 C27 C30 C33 122.6(6)
C23 C22 C27 C26 3.2(10)
C23 C22 C27 C30 -179.0(6)
C23 C24 C25 Br2 176.7(6)
C23 C24 C25 C26 -3.8(12)
C24 C25 C26 C27 3.9(11)
C25 C26 C27 C22 -3.6(10)
C25 C26 C27 C30 179.2(7)
C26 C27 C30 C29 -179.5(7)
C26 C27 C30 C31 63.8(10)
C26 C27 C30 C33 -60.0(10)
C27 C22 C23 C24 -2.9(11)
C27 C30 C31 S2 -130.0(5)
C27 C30 C31 N4 52.4(9)
C27 C30 C33 C32 127.6(7)
C27 C30 C33 C34 -57.8(9)
C29 N3 C22 C23 175.8(7)
C29 N3 C22 C27 -2.4(8)
C29 N3 C36 C37 -85.6(9)
C29 C30 C31 S2 116.9(5)
C29 C30 C31 N4 -60.7(8)
C29 C30 C33 C32 -116.9(7)
C29 C30 C33 C34 57.7(8)
C30 C33 C34 O5 0.8(11)
C30 C33 C34 O6 178.3(6)
C31 S2 C32 C33 -1.1(6)
C31 N4 C38 C39 69.1(9)
C31 N4 C38 C43 -110.6(8)
C31 C30 C33 C32 0.3(8)
C31 C30 C33 C34 174.9(6)
C32 S2 C31 N4 178.7(6)
C32 S2 C31 C30 1.2(5)
C32 C33 C34 O5 174.8(7)
C32 C33 C34 O6 -7.7(10)
C33 C30 C31 S2 -1.0(6)
C33 C30 C31 N4 -178.6(6)
C35 O6 C34 O5 -5.7(11)
C35 O6 C34 C33 176.8(6)
C36 N3 C22 C23 4.4(11)
C36 N3 C22 C27 -173.8(6)
C36 N3 C29 O4 -3.8(12)
C36 N3 C29 C30 176.2(6)
C38 N4 C31 S2 0.7(10)
C38 N4 C31 C30 178.0(6)
C38 C39 C40 C41 -0.6(13)
C39 C38 C43 C42 0.0(11)
C39 C40 C41 C42 1.5(14)
C40 C41 C42 C43 -1.6(13)
C41 C42 C43 C38 0.9(13)
C43 C38 C39 C40 -0.2(11)
